data_7251919
loop_
_publ_author_name
'Khomenko, Dmytro M.'
'Vashchenko, Oleksandr V.'
'Doroshchuk, Roman O.'
'Starova, Viktoriya S.'
'Hreben, Mariia'
'Bukhanko, Valerii'
'Yatsymyrskyi, Andrii'
'Shova, Sergiu'
'Vassilyeva, Olga'
'Lampeka, Rostyslav'

_publ_section_title
;
 Novel hydroxyl-functionalized 1,2,4-triazole-based oligomers: synthetic
 approach, photoluminescence and coordination behaviour as uranyl
 chelators
;
_journal_name_full CrystEngComm
_journal_paper_doi 10.1039/D6CE00233A
_journal_year 2026
_chemical_formula_moiety '2(C12 H10 N6 O4 U), 4(C3 H7 N O)'
_chemical_formula_sum 'C36 H48 N16 O12 U2'
_chemical_formula_weight 1372.96
_space_group_crystal_system triclinic
_space_group_IT_number 2
_space_group_name_Hall '-P 1'
_space_group_name_H-M_alt 'P -1'
_atom_sites_solution_hydrogens geom
_atom_sites_solution_primary dual
_audit_block_doi 10.5517/ccdc.csd.cc1mzfdf
_audit_creation_date 2025-09-30
_audit_creation_method
;
Olex2 1.5
(compiled 2025.07.13 svn.rb7424aed for OlexSys, GUI svn.r7314)
;
_audit_update_record
;
2025-10-01 deposited with the CCDC.	2026-04-28 downloaded from the CCDC.
;
_cell_angle_alpha 101.918(4)
_cell_angle_beta 98.113(4)
_cell_angle_gamma 93.752(4)
_cell_formula_units_Z 2
_cell_length_a 8.7756(4)
_cell_length_b 12.5270(7)
_cell_length_c 21.5024(10)
_cell_measurement_reflns_used 1095
_cell_measurement_temperature 200(2)
_cell_measurement_theta_max 27.9240
_cell_measurement_theta_min 2.0000
_cell_volume 2278.8(2)
_computing_molecular_graphics 'Olex2 1.5 (Dolomanov et al., 2009)'
_computing_publication_material 'Olex2 1.5 (Dolomanov et al., 2009)'
_computing_structure_refinement 'SHELXL 2018/3 (Sheldrick, 2015)'
_computing_structure_solution 'SHELXT  (Sheldrick, 2015)'
_diffrn_ambient_temperature 200(2)
_diffrn_detector_type Eos
_diffrn_measured_fraction_theta_full 1.000
_diffrn_measured_fraction_theta_max 1.000
_diffrn_measurement_device_type 'Xcalibur, Eos'
_diffrn_measurement_method '\w scans'
_diffrn_radiation_type MoK\a
_diffrn_radiation_wavelength 0.71073
_diffrn_reflns_av_R_equivalents 0.0716
_diffrn_reflns_av_unetI/netI 0.0900
_diffrn_reflns_Laue_measured_fraction_full 1.000
_diffrn_reflns_Laue_measured_fraction_max 1.000
_diffrn_reflns_limit_h_max 10
_diffrn_reflns_limit_h_min -10
_diffrn_reflns_limit_k_max 13
_diffrn_reflns_limit_k_min -14
_diffrn_reflns_limit_l_max 25
_diffrn_reflns_limit_l_min -25
_diffrn_reflns_number 15907
_diffrn_reflns_point_group_measured_fraction_full 1.000
_diffrn_reflns_point_group_measured_fraction_max 1.000
_diffrn_reflns_theta_full 25.026
_diffrn_reflns_theta_max 25.026
_diffrn_reflns_theta_min 1.669
_diffrn_standards_decay_% 0
_diffrn_standards_interval_count 50
_diffrn_standards_interval_time 70
_diffrn_standards_number 20
_exptl_absorpt_coefficient_mu 7.175
_exptl_absorpt_correction_T_max 1.00000
_exptl_absorpt_correction_T_min 0.87553
_exptl_absorpt_correction_type multi-scan
_exptl_absorpt_process_details sadabs
_exptl_crystal_colour 'clear light yellow'
_exptl_crystal_colour_lustre clear
_exptl_crystal_colour_modifier light
_exptl_crystal_colour_primary yellow
_exptl_crystal_density_diffrn 2.001
_exptl_crystal_description prism
_exptl_crystal_F_000 1312
_exptl_crystal_size_max 0.11
_exptl_crystal_size_mid 0.11
_exptl_crystal_size_min 0.07
_refine_diff_density_max 1.910
_refine_diff_density_min -2.201
_refine_diff_density_rms 0.233
_refine_ls_extinction_method none
_refine_ls_goodness_of_fit_ref 1.022
_refine_ls_hydrogen_treatment constr
_refine_ls_matrix_type full
_refine_ls_number_parameters 588
_refine_ls_number_reflns 8050
_refine_ls_number_restraints 14
_refine_ls_restrained_S_all 1.023
_refine_ls_R_factor_all 0.0668
_refine_ls_R_factor_gt 0.0477
_refine_ls_shift/su_max 0.002
_refine_ls_shift/su_mean 0.000
_refine_ls_structure_factor_coef Fsqd
_refine_ls_weighting_details 'w=1/[\s^2^(Fo^2^)+(0.0406P)^2^+1.9216P] where P=(Fo^2^+2Fc^2^)/3'
_refine_ls_weighting_scheme calc
_refine_ls_wR_factor_gt 0.0986
_refine_ls_wR_factor_ref 0.1091
_reflns_Friedel_coverage 0.000
_reflns_number_gt 6339
_reflns_number_total 8050
_reflns_threshold_expression 'I > 2\s(I)'
_cod_data_source_file d6ce00233a2.cif
_cod_data_source_block shi_3262_rola
_cod_database_code 7251919
_shelx_shelxl_version_number 2018/3
_shelx_space_group_comment
;
The symmetry employed for this shelxl refinement is uniquely defined
by the following loop, which should always be used as a source of
symmetry information in preference to the above space-group names.
They are only intended as comments.
;
_shelx_estimated_absorpt_t_max 0.634
_shelx_estimated_absorpt_t_min 0.506
_olex2_refinement_description
;
1. Fixed Uiso
 At 1.2 times of:
  All C(H) groups, All C(H,H) groups, All N(H) groups
 At 1.5 times of:
  All C(H,H,H) groups
2. Restrained distances
 N3-C9X = N3X-C9 = N3-C8X = N3X-C8
 1.5 with sigma of 0.01
 N3X-C7X = N3-C7
 1.48 with sigma of 0.01
 O3X-C7 = O3-C7X
 1.2 with sigma of 0.01
 N4-C11 \\sim N4-C11X \\sim N4-C12X \\sim N4-C12
 with sigma of 0.01
3. Uiso/Uaniso restraints and constraints
Uiso(C11X) = Uiso(C11) = Uiso(C12X) = Uiso(C12)
Uiso(C7X) = Uiso(C9X) = Uiso(N3) = Uiso(C8X) = Uiso(O3) = Uiso(C7) = Uiso(N3X)
= Uiso(C9) = Uiso(C8) = Uiso(O3X)
4. Others
 Fixed Sof: O3(0.5) O3X(0.5) N3(0.5) N3X(0.5) C7(0.5) H7(0.5) C8(0.5) H8A(0.5)
 H8B(0.5) H8C(0.5) C9(0.5) H9A(0.5) H9B(0.5) H9C(0.5) C11(0.5) H11A(0.5)
 H11B(0.5) H11C(0.5) C12(0.5) H12E(0.5) H12F(0.5) H12G(0.5) C7X(0.5) H7X(0.5)
 C8X(0.5) H8XA(0.5) H8XB(0.5) H8XC(0.5) C9X(0.5) H9XA(0.5) H9XB(0.5) H9XC(0.5)
 C11X(0.5) H11D(0.5) H11E(0.5) H11F(0.5) C12X(0.5) H12H(0.5) H12I(0.5) H12J(0.5)
5.a Secondary CH2 refined with riding coordinates:
 C9A(H9AA,H9AB), C12A(H12A,H12B), C9B(H9BA,H9BB), C12B(H12C,H12D)
5.b Aromatic/amide H refined with riding coordinates:
 N2A(H2A), N6A(H6A), N2B(H2B), N5B(H5B), C1(H1), C4(H4), C7(H7), C10(H10),
 C2A(H2AA), C3A(H3A), C4A(H4A), C5A(H5A), C2B(H2BA), C3B(H3B), C4B(H4B),
 C5B(H5BA), C7X(H7X)
5.c Idealised Me refined as rotating group:
 C2(H2C,H2D,H2E), C3(H3C,H3D,H3E), C5(H5C,H5D,H5E), C6(H6B,H6C,H6D), C8(H8A,
 H8B,H8C), C9(H9A,H9B,H9C), C11(H11A,H11B,H11C), C12(H12E,H12F,H12G), C8X(H8XA,
 H8XB,H8XC), C9X(H9XA,H9XB,H9XC), C11X(H11D,H11E,H11F), C12X(H12H,H12I,H12J)
;
_olex2_submission_special_instructions 'No special instructions were received'

loop_
_space_group_symop_operation_xyz
'x, y, z'
'-x, -y, -z'

loop_
_atom_site_label
_atom_site_type_symbol
_atom_site_fract_x
_atom_site_fract_y
_atom_site_fract_z
_atom_site_U_iso_or_equiv
_atom_site_adp_type
_atom_site_occupancy
_atom_site_site_symmetry_order
_atom_site_calc_flag
_atom_site_refinement_flags_posn
_atom_site_refinement_flags_adp
_atom_site_refinement_flags_occupancy
_atom_site_disorder_assembly
_atom_site_disorder_group
U1A U 0.30572(4) 0.57150(3) 0.00173(2) 0.01787(11) Uani 1 1 d . . . . .
U1B U 0.17832(3) 0.61224(2) 0.52348(2) 0.01479(10) Uani 1 1 d . . . . .
O1 O 0.2697(7) 0.8924(5) 0.3881(3) 0.0293(16) Uani 1 1 d . . . . .
O2 O 0.5431(8) 0.6670(6) 0.2612(3) 0.0407(19) Uani 1 1 d . . . . .
O3 O 0.2743(17) 1.0573(12) 0.9615(8) 0.0424(16) Uiso 0.5 1 d D . P A 2
O4 O 0.5590(8) 0.6295(7) 0.7342(4) 0.059(2) Uani 1 1 d . . . . .
O1A O 0.1912(6) 0.4445(5) -0.0133(3) 0.0253(15) Uani 1 1 d . . . . .
O2A O 0.4205(6) 0.6991(5) 0.0149(3) 0.0228(14) Uani 1 1 d . . . . .
O3A O 0.2071(7) 0.6328(5) 0.0914(3) 0.0272(16) Uani 1 1 d . . . . .
O4A O 0.4967(6) 0.4989(5) 0.0617(3) 0.0218(14) Uani 1 1 d . . . . .
O1B O 0.3136(7) 0.5129(5) 0.5308(3) 0.0229(14) Uani 1 1 d . . . . .
O2B O 0.0504(7) 0.7147(5) 0.5140(3) 0.0221(14) Uani 1 1 d . . . . .
O3B O 0.2649(7) 0.7006(5) 0.6242(3) 0.0217(14) Uani 1 1 d . . . . .
O4B O -0.0009(6) 0.5099(5) 0.5636(3) 0.0197(14) Uani 1 1 d . . . . .
O3X O 0.7647(16) -0.0152(13) 0.0314(8) 0.0424(16) Uiso 0.5 1 d D . P B 1
N1 N 0.0274(9) 0.9318(6) 0.4051(4) 0.0294(19) Uani 1 1 d . . . . .
N2 N 0.7262(9) 0.7069(6) 0.2035(4) 0.0288(19) Uani 1 1 d . . . . .
N3 N 0.565(3) 0.0361(13) 0.0870(17) 0.0424(16) Uiso 0.5 1 d D . P B 1
N4 N 0.7044(9) 0.6898(7) 0.6680(3) 0.033(2) Uani 1 1 d D . . . .
N1A N 0.0758(8) 0.6773(6) -0.0280(3) 0.0148(16) Uani 1 1 d . . . . .
N2A N -0.0890(9) 0.7994(7) -0.0152(4) 0.033(2) Uani 1 1 d . . . . .
H2A H -0.138065 0.853410 0.003097 0.039 Uiso 1 1 calc R U . . .
N3A N -0.1269(9) 0.7439(7) -0.0782(4) 0.032(2) Uani 1 1 d . . . . .
N4A N 0.2522(8) 0.5679(6) -0.1163(3) 0.0208(17) Uani 1 1 d . . . . .
N5A N 0.1770(8) 0.5974(6) -0.2143(3) 0.0259(19) Uani 1 1 d . . . . .
N6A N 0.3334(8) 0.5870(6) -0.2036(4) 0.0265(19) Uani 1 1 d . . . . .
H6A H 0.396566 0.591075 -0.231571 0.032 Uiso 1 1 calc R U . . .
N1B N 0.4008(8) 0.7600(5) 0.5249(3) 0.0173(16) Uani 1 1 d . . . . .
N2B N 0.5461(8) 0.9142(6) 0.5556(4) 0.0224(18) Uani 1 1 d . . . . .
H2B H 0.587202 0.978455 0.579001 0.027 Uiso 1 1 calc R U . . .
N3B N 0.5851(9) 0.8667(6) 0.4970(4) 0.0267(19) Uani 1 1 d . . . . .
N4B N 0.2343(8) 0.6092(5) 0.4127(3) 0.0161(16) Uani 1 1 d . . . . .
N5B N 0.3080(8) 0.6159(6) 0.3223(3) 0.0207(17) Uani 1 1 d . . . . .
H5B H 0.367385 0.629570 0.294560 0.025 Uiso 1 1 calc R U . . .
N6B N 0.1627(8) 0.5658(6) 0.3051(4) 0.0245(18) Uani 1 1 d . . . . .
N3X N 0.431(3) 0.9445(13) 0.9106(17) 0.0424(16) Uiso 0.5 1 d D . P A 2
C1 C 0.1440(10) 0.8704(8) 0.4051(5) 0.030(2) Uani 1 1 d . . . . .
H1 H 0.130730 0.803940 0.419307 0.036 Uiso 1 1 calc R U . . .
C2 C 0.0341(13) 1.0316(9) 0.3814(6) 0.053(3) Uani 1 1 d . . . . .
H2C H 0.132800 1.041761 0.365954 0.079 Uiso 1 1 calc R U . . .
H2D H 0.025431 1.094038 0.416228 0.079 Uiso 1 1 calc R U . . .
H2E H -0.051291 1.026713 0.345935 0.079 Uiso 1 1 calc R U . . .
C3 C -0.1157(11) 0.8982(10) 0.4272(5) 0.047(3) Uani 1 1 d . . . . .
H3C H -0.101085 0.833572 0.445602 0.070 Uiso 1 1 calc R U . . .
H3D H -0.200393 0.880282 0.390623 0.070 Uiso 1 1 calc R U . . .
H3E H -0.141052 0.958257 0.459963 0.070 Uiso 1 1 calc R U . . .
C4 C 0.5832(11) 0.6867(8) 0.2127(5) 0.031(2) Uani 1 1 d . . . . .
H4 H 0.503487 0.687535 0.178045 0.037 Uiso 1 1 calc R U . . .
C5 C 0.7626(13) 0.7320(10) 0.1435(5) 0.049(3) Uani 1 1 d . . . . .
H5C H 0.667757 0.721520 0.111866 0.074 Uiso 1 1 calc R U . . .
H5D H 0.836937 0.683041 0.126618 0.074 Uiso 1 1 calc R U . . .
H5E H 0.807447 0.808262 0.151652 0.074 Uiso 1 1 calc R U . . .
C6 C 0.8546(12) 0.7066(10) 0.2540(6) 0.052(3) Uani 1 1 d . . . . .
H6B H 0.907360 0.780750 0.269276 0.078 Uiso 1 1 calc R U . . .
H6C H 0.927431 0.656398 0.237124 0.078 Uiso 1 1 calc R U . . .
H6D H 0.815507 0.682369 0.289876 0.078 Uiso 1 1 calc R U . . .
C7 C 0.648(2) -0.0444(17) 0.0493(12) 0.0424(16) Uiso 0.5 1 d D . P B 1
H7 H 0.609833 -0.119737 0.038890 0.051 Uiso 0.5 1 calc R U P B 1
C8 C 0.308(2) 0.8540(16) 0.9043(11) 0.0424(16) Uiso 0.5 1 d D . P A 2
H8A H 0.290354 0.809770 0.860220 0.064 Uiso 0.5 1 calc R U P A 2
H8B H 0.211892 0.884687 0.914173 0.064 Uiso 0.5 1 calc R U P A 2
H8C H 0.340004 0.807720 0.934463 0.064 Uiso 0.5 1 calc R U P A 2
C9 C 0.571(2) 0.9259(19) 0.8803(10) 0.0424(16) Uiso 0.5 1 d D . P A 2
H9A H 0.657994 0.976956 0.905521 0.064 Uiso 0.5 1 calc R U P A 2
H9B H 0.552260 0.938067 0.836376 0.064 Uiso 0.5 1 calc R U P A 2
H9C H 0.595992 0.850407 0.878923 0.064 Uiso 0.5 1 calc R U P A 2
C10 C 0.5895(12) 0.6319(9) 0.6797(5) 0.037(3) Uani 1 1 d . . . . .
H10 H 0.522572 0.587459 0.643786 0.045 Uiso 1 1 calc R U . . .
C11 C 0.8377(19) 0.7397(17) 0.7166(9) 0.041(3) Uiso 0.5 1 d D . P C 1
H11A H 0.922525 0.692778 0.712962 0.061 Uiso 0.5 1 calc R U P C 1
H11B H 0.808783 0.747727 0.759552 0.061 Uiso 0.5 1 calc R U P C 1
H11C H 0.871095 0.811977 0.709682 0.061 Uiso 0.5 1 calc R U P C 1
C12 C 0.747(5) 0.695(3) 0.6055(8) 0.041(3) Uiso 0.5 1 d D . P C 1
H12E H 0.853638 0.677454 0.604770 0.061 Uiso 0.5 1 calc R U P C 1
H12F H 0.736750 0.768685 0.597847 0.061 Uiso 0.5 1 calc R U P C 1
H12G H 0.677575 0.641558 0.571753 0.061 Uiso 0.5 1 calc R U P C 1
C1A C 0.1767(10) 0.7330(8) 0.1191(5) 0.029(2) Uani 1 1 d . . . . .
C2A C 0.2189(10) 0.7750(9) 0.1849(5) 0.033(3) Uani 1 1 d . . . . .
H2AA H 0.269746 0.730380 0.210451 0.039 Uiso 1 1 calc R U . . .
C3A C 0.1904(12) 0.8780(9) 0.2146(5) 0.041(3) Uani 1 1 d . . . . .
H3A H 0.220507 0.903454 0.259781 0.050 Uiso 1 1 calc R U . . .
C4A C 0.1167(12) 0.9449(10) 0.1780(6) 0.047(3) Uani 1 1 d . . . . .
H4A H 0.098436 1.017081 0.197710 0.057 Uiso 1 1 calc R U . . .
C5A C 0.0710(11) 0.9058(9) 0.1134(5) 0.036(3) Uani 1 1 d . . . . .
H5A H 0.018495 0.950994 0.088780 0.043 Uiso 1 1 calc R U . . .
C6A C 0.0995(10) 0.8014(8) 0.0827(5) 0.025(2) Uani 1 1 d . . . . .
C7A C 0.0344(10) 0.7600(7) 0.0151(4) 0.022(2) Uani 1 1 d . . . . .
C8A C -0.0271(9) 0.6701(8) -0.0834(4) 0.024(2) Uani 1 1 d . . . . .
C9A C -0.0250(10) 0.5890(8) -0.1438(4) 0.026(2) Uani 1 1 d . . . . .
H9AA H -0.093763 0.609234 -0.179268 0.031 Uiso 1 1 calc R U . . .
H9AB H -0.065870 0.515958 -0.139166 0.031 Uiso 1 1 calc R U . . .
C10A C 0.1330(9) 0.5827(7) -0.1605(4) 0.0179(19) Uani 1 1 d . . . . .
C11A C 0.3740(10) 0.5704(7) -0.1460(4) 0.0169(19) Uani 1 1 d . . . . .
C12A C 0.4695(10) 0.4450(7) 0.1114(4) 0.021(2) Uani 1 1 d . . . . .
H12A H 0.408941 0.373071 0.093066 0.025 Uiso 1 1 calc R U . . .
H12B H 0.410922 0.489765 0.141514 0.025 Uiso 1 1 calc R U . . .
C1B C 0.2970(9) 0.8021(8) 0.6573(4) 0.020(2) Uani 1 1 d . . . . .
C2B C 0.2496(10) 0.8331(8) 0.7163(4) 0.025(2) Uani 1 1 d . . . . .
H2BA H 0.194489 0.780307 0.732868 0.030 Uiso 1 1 calc R U . . .
C3B C 0.2809(11) 0.9396(8) 0.7518(5) 0.034(3) Uani 1 1 d . . . . .
H3B H 0.244404 0.960187 0.791655 0.040 Uiso 1 1 calc R U . . .
C4B C 0.3656(12) 1.0162(8) 0.7290(5) 0.038(3) Uani 1 1 d . . . . .
H4B H 0.389672 1.088893 0.754026 0.045 Uiso 1 1 calc R U . . .
C5B C 0.4144(11) 0.9880(7) 0.6711(4) 0.025(2) Uani 1 1 d . . . . .
H5BA H 0.472879 1.040969 0.655842 0.030 Uiso 1 1 calc R U . . .
C6B C 0.3786(10) 0.8803(7) 0.6334(4) 0.021(2) Uani 1 1 d . . . . .
C7B C 0.4375(9) 0.8501(7) 0.5727(4) 0.019(2) Uani 1 1 d . . . . .
C8B C 0.4944(9) 0.7748(7) 0.4805(4) 0.018(2) Uani 1 1 d . . . . .
C9B C 0.5043(10) 0.6927(7) 0.4210(4) 0.022(2) Uani 1 1 d . . . . .
H9BA H 0.565911 0.634286 0.432575 0.027 Uiso 1 1 calc R U . . .
H9BB H 0.559812 0.728757 0.392643 0.027 Uiso 1 1 calc R U . . .
C10B C 0.3503(10) 0.6415(7) 0.3843(4) 0.017(2) Uani 1 1 d . . . . .
C11B C 0.1213(9) 0.5643(6) 0.3620(4) 0.0136(18) Uani 1 1 d . . . . .
C12B C 0.0287(9) 0.4813(8) 0.6242(4) 0.024(2) Uani 1 1 d . . . . .
H12C H 0.071737 0.546783 0.657996 0.028 Uiso 1 1 calc R U . . .
H12D H 0.104333 0.425965 0.623174 0.028 Uiso 1 1 calc R U . . .
C7X C 0.394(2) 1.0525(16) 0.9394(12) 0.0424(16) Uiso 0.5 1 d D . P A 2
H7X H 0.460730 1.116385 0.940969 0.051 Uiso 0.5 1 calc R U P A 2
C8X C 0.609(2) 0.1547(14) 0.0947(11) 0.0424(16) Uiso 0.5 1 d D . P B 1
H8XA H 0.667646 0.166111 0.060681 0.064 Uiso 0.5 1 calc R U P B 1
H8XB H 0.672747 0.183401 0.136823 0.064 Uiso 0.5 1 calc R U P B 1
H8XC H 0.515356 0.193268 0.091612 0.064 Uiso 0.5 1 calc R U P B 1
C9X C 0.417(2) -0.0019(18) 0.1052(11) 0.0424(16) Uiso 0.5 1 d D . P B 1
H9XA H 0.423334 0.017746 0.152120 0.064 Uiso 0.5 1 calc R U P B 1
H9XB H 0.396880 -0.081668 0.090346 0.064 Uiso 0.5 1 calc R U P B 1
H9XC H 0.332059 0.033176 0.085171 0.064 Uiso 0.5 1 calc R U P B 1
C11X C 0.777(2) 0.7777(14) 0.7217(8) 0.041(3) Uiso 0.5 1 d D . P C 2
H11D H 0.866408 0.814742 0.709463 0.061 Uiso 0.5 1 calc R U P C 2
H11E H 0.811456 0.746724 0.759032 0.061 Uiso 0.5 1 calc R U P C 2
H11F H 0.702379 0.830495 0.732733 0.061 Uiso 0.5 1 calc R U P C 2
C12X C 0.724(5) 0.681(3) 0.6009(8) 0.041(3) Uiso 0.5 1 d D . P C 2
H12H H 0.813888 0.641465 0.592512 0.061 Uiso 0.5 1 calc R U P C 2
H12I H 0.738632 0.754404 0.592396 0.061 Uiso 0.5 1 calc R U P C 2
H12J H 0.630956 0.640757 0.572838 0.061 Uiso 0.5 1 calc R U P C 2

loop_
_atom_site_aniso_label
_atom_site_aniso_U_11
_atom_site_aniso_U_22
_atom_site_aniso_U_33
_atom_site_aniso_U_23
_atom_site_aniso_U_13
_atom_site_aniso_U_12
U1A 0.01607(19) 0.0199(2) 0.0202(2) 0.00822(15) 0.00589(14) 0.00171(15)
U1B 0.01531(18) 0.01317(18) 0.01655(19) 0.00588(14) 0.00300(14) -0.00327(14)
O1 0.020(3) 0.025(4) 0.041(4) 0.006(3) 0.003(3) -0.005(3)
O2 0.039(4) 0.057(5) 0.033(4) 0.016(4) 0.020(3) -0.005(4)
O4 0.041(5) 0.094(7) 0.054(6) 0.034(5) 0.021(4) 0.005(5)
O1A 0.018(3) 0.030(4) 0.031(4) 0.013(3) 0.010(3) -0.004(3)
O2A 0.023(3) 0.017(3) 0.029(4) 0.010(3) 0.005(3) -0.001(3)
O3A 0.028(4) 0.036(4) 0.024(4) 0.012(3) 0.013(3) 0.017(3)
O4A 0.016(3) 0.031(4) 0.024(4) 0.012(3) 0.008(3) 0.009(3)
O1B 0.023(3) 0.017(3) 0.029(4) 0.006(3) 0.005(3) -0.002(3)
O2B 0.025(3) 0.019(3) 0.026(4) 0.010(3) 0.008(3) 0.002(3)
O3B 0.028(3) 0.015(3) 0.016(3) -0.005(3) -0.002(3) -0.010(3)
O4B 0.026(3) 0.021(3) 0.014(3) 0.011(3) 0.001(3) -0.001(3)
N1 0.025(4) 0.029(5) 0.038(5) 0.018(4) 0.002(4) 0.003(4)
N2 0.024(4) 0.033(5) 0.028(5) 0.003(4) 0.005(4) 0.003(4)
N4 0.034(5) 0.041(5) 0.028(5) 0.008(4) 0.012(4) 0.002(4)
N1A 0.019(4) 0.016(4) 0.009(4) 0.001(3) 0.003(3) 0.002(3)
N2A 0.031(5) 0.043(5) 0.029(5) 0.011(4) 0.007(4) 0.019(4)
N3A 0.031(5) 0.042(5) 0.023(5) 0.009(4) 0.003(4) 0.003(4)
N4A 0.020(4) 0.023(4) 0.022(4) 0.011(4) 0.004(3) 0.003(4)
N5A 0.026(4) 0.036(5) 0.018(4) 0.013(4) 0.003(3) 0.006(4)
N6A 0.025(4) 0.036(5) 0.024(5) 0.014(4) 0.009(4) 0.003(4)
N1B 0.016(4) 0.009(4) 0.023(4) -0.003(3) 0.004(3) -0.008(3)
N2B 0.027(4) 0.010(4) 0.029(5) 0.001(3) 0.005(4) -0.002(3)
N3B 0.027(4) 0.022(4) 0.032(5) 0.005(4) 0.008(4) 0.000(4)
N4B 0.019(4) 0.013(4) 0.015(4) 0.002(3) 0.004(3) -0.002(3)
N5B 0.019(4) 0.031(5) 0.016(4) 0.010(4) 0.010(3) -0.002(4)
N6B 0.022(4) 0.031(5) 0.025(5) 0.013(4) 0.008(4) 0.002(4)
C1 0.021(5) 0.030(6) 0.041(6) 0.016(5) 0.001(5) -0.003(5)
C2 0.045(7) 0.052(8) 0.076(9) 0.036(7) 0.018(7) 0.022(6)
C3 0.024(6) 0.074(9) 0.048(7) 0.025(7) 0.010(5) 0.000(6)
C4 0.026(6) 0.024(6) 0.043(7) 0.004(5) 0.010(5) -0.002(5)
C5 0.057(8) 0.061(8) 0.025(6) 0.001(6) 0.016(6) -0.017(7)
C6 0.030(6) 0.067(9) 0.062(9) 0.025(7) 0.001(6) -0.001(6)
C10 0.033(6) 0.047(7) 0.039(7) 0.020(6) 0.013(5) 0.012(6)
C1A 0.019(5) 0.046(7) 0.024(5) 0.003(5) 0.013(4) 0.009(5)
C2A 0.018(5) 0.058(7) 0.026(6) 0.013(5) 0.008(4) 0.012(5)
C3A 0.039(6) 0.053(8) 0.025(6) -0.010(6) 0.013(5) -0.003(6)
C4A 0.042(7) 0.045(7) 0.048(8) -0.008(6) 0.010(6) 0.009(6)
C5A 0.023(5) 0.047(7) 0.034(6) -0.002(5) 0.006(5) 0.008(5)
C6A 0.016(5) 0.029(5) 0.028(6) -0.003(5) 0.008(4) 0.006(4)
C7A 0.019(5) 0.023(5) 0.026(5) 0.007(4) 0.004(4) -0.001(4)
C8A 0.009(4) 0.033(6) 0.031(6) 0.014(5) 0.002(4) 0.002(4)
C9A 0.032(6) 0.028(6) 0.015(5) 0.005(4) -0.001(4) 0.000(5)
C10A 0.016(4) 0.020(5) 0.015(5) 0.001(4) -0.001(4) -0.004(4)
C11A 0.025(5) 0.008(4) 0.016(5) 0.003(4) 0.000(4) 0.000(4)
C12A 0.019(5) 0.022(5) 0.025(5) 0.008(4) 0.009(4) 0.003(4)
C1B 0.013(4) 0.031(6) 0.017(5) 0.009(4) 0.000(4) -0.003(4)
C2B 0.028(5) 0.023(5) 0.024(5) 0.007(4) -0.001(4) 0.001(5)
C3B 0.038(6) 0.027(6) 0.031(6) 0.000(5) -0.002(5) 0.004(5)
C4B 0.053(7) 0.015(5) 0.038(7) 0.000(5) 0.000(5) -0.005(5)
C5B 0.030(5) 0.018(5) 0.023(5) -0.002(4) 0.000(4) -0.005(4)
C6B 0.015(5) 0.022(5) 0.025(5) 0.005(4) -0.002(4) 0.005(4)
C7B 0.014(4) 0.024(5) 0.023(5) 0.013(4) 0.003(4) -0.002(4)
C8B 0.011(4) 0.019(5) 0.024(5) 0.009(4) -0.003(4) 0.000(4)
C9B 0.022(5) 0.023(5) 0.025(5) 0.010(4) 0.008(4) 0.000(4)
C10B 0.020(5) 0.018(5) 0.020(5) 0.013(4) 0.010(4) 0.006(4)
C11B 0.018(4) 0.007(4) 0.019(5) 0.008(4) 0.005(4) 0.000(4)
C12B 0.012(4) 0.036(6) 0.023(5) 0.011(5) 0.001(4) -0.009(4)

loop_
_atom_type_symbol
_atom_type_description
_atom_type_scat_dispersion_real
_atom_type_scat_dispersion_imag
_atom_type_scat_source
C C 0.0033 0.0016 'International Tables Vol C Tables 4.2.6.8 and 6.1.1.4'
H H 0.0000 0.0000 'International Tables Vol C Tables 4.2.6.8 and 6.1.1.4'
N N 0.0061 0.0033 'International Tables Vol C Tables 4.2.6.8 and 6.1.1.4'
O O 0.0106 0.0060 'International Tables Vol C Tables 4.2.6.8 and 6.1.1.4'
U U -9.6767 9.6646 'International Tables Vol C Tables 4.2.6.8 and 6.1.1.4'

loop_
_citation_id
_citation_doi
_citation_year
1 10.26434/chemrxiv.15001160/v1 2026

loop_
_geom_angle_atom_site_label_1
_geom_angle_atom_site_label_2
_geom_angle_atom_site_label_3
_geom_angle
_geom_angle_site_symmetry_1
_geom_angle_site_symmetry_3
_geom_angle_publ_flag
O1A U1A U1A 92.60(18) . 2_665 ?
O1A U1A O2A 178.7(3) . . ?
O1A U1A O3A 91.4(3) . . ?
O1A U1A O4A 88.8(2) . . ?
O1A U1A O4A 95.3(2) . 2_665 ?
O1A U1A N1A 93.8(2) . . ?
O1A U1A N4A 88.8(3) . . ?
O2A U1A U1A 87.44(18) . 2_665 ?
O2A U1A O3A 89.7(3) . . ?
O2A U1A O4A 91.9(2) . . ?
O2A U1A O4A 84.1(2) . 2_665 ?
O2A U1A N1A 85.8(2) . . ?
O2A U1A N4A 89.9(3) . . ?
O3A U1A U1A 124.03(15) . 2_665 ?
O3A U1A O4A 156.1(2) . 2_665 ?
O3A U1A O4A 89.3(2) . . ?
O3A U1A N1A 72.2(2) . . ?
O3A U1A N4A 139.5(2) . . ?
O4A U1A U1A 32.86(13) 2_665 2_665 ?
O4A U1A U1A 35.05(13) . 2_665 ?
O4A U1A O4A 67.9(2) . 2_665 ?
O4A U1A N1A 129.99(19) 2_665 . ?
O4A U1A N1A 161.4(2) . . ?
O4A U1A N4A 63.7(2) 2_665 . ?
O4A U1A N4A 131.1(2) . . ?
N1A U1A U1A 162.41(14) . 2_665 ?
N4A U1A U1A 96.36(15) . 2_665 ?
N4A U1A N1A 67.4(2) . . ?
O1B U1B U1B 92.76(19) . 2_566 ?
O1B U1B O3B 90.3(2) . . ?
O1B U1B O4B 90.1(2) . . ?
O1B U1B O4B 94.3(2) . 2_566 ?
O1B U1B N1B 90.8(2) . . ?
O1B U1B N4B 89.0(2) . . ?
O2B U1B U1B 89.45(19) . 2_566 ?
O2B U1B O1B 177.0(3) . . ?
O2B U1B O3B 90.2(2) . . ?
O2B U1B O4B 92.9(2) . . ?
O2B U1B O4B 86.4(2) . 2_566 ?
O2B U1B N1B 86.5(2) . . ?
O2B U1B N4B 88.6(2) . . ?
O3B U1B U1B 122.98(15) . 2_566 ?
O3B U1B O4B 87.8(2) . . ?
O3B U1B O4B 156.2(2) . 2_566 ?
O3B U1B N1B 70.4(2) . . ?
O3B U1B N4B 139.3(2) . . ?
O4B U1B U1B 35.30(14) . 2_566 ?
O4B U1B U1B 33.53(13) 2_566 2_566 ?
O4B U1B O4B 68.8(2) . 2_566 ?
O4B U1B N1B 158.2(2) . . ?
O4B U1B N1B 132.7(2) 2_566 . ?
O4B U1B N4B 64.3(2) 2_566 . ?
O4B U1B N4B 132.9(2) . . ?
N1B U1B U1B 166.08(16) . 2_566 ?
N4B U1B U1B 97.71(16) . 2_566 ?
N4B U1B N1B 68.9(2) . . ?
C1A O3A U1A 131.5(6) . . ?
U1A O4A U1A 112.1(2) . 2_665 ?
C12A O4A U1A 115.9(4) . 2_665 ?
C12A O4A U1A 123.8(5) . . ?
C1B O3B U1B 138.5(5) . . ?
U1B O4B U1B 111.2(2) . 2_566 ?
C12B O4B U1B 123.6(5) . . ?
C12B O4B U1B 119.1(5) . 2_566 ?
C1 N1 C2 121.2(8) . . ?
C1 N1 C3 120.7(8) . . ?
C2 N1 C3 118.0(8) . . ?
C4 N2 C5 122.2(9) . . ?
C4 N2 C6 120.2(9) . . ?
C6 N2 C5 117.6(8) . . ?
C7 N3 C8X 120.2(17) . . ?
C7 N3 C9X 118.5(15) . . ?
C8X N3 C9X 120.0(17) . . ?
C10 N4 C11 123.6(12) . . ?
C10 N4 C12 127.6(17) . . ?
C10 N4 C11X 114.9(11) . . ?
C10 N4 C12X 117.7(16) . . ?
C12 N4 C11 107.0(18) . . ?
C12X N4 C11X 125.4(18) . . ?
C7A N1A U1A 121.4(5) . . ?
C7A N1A C8A 105.1(7) . . ?
C8A N1A U1A 133.5(6) . . ?
N3A N2A H2A 124.5 . . ?
C7A N2A H2A 124.5 . . ?
C7A N2A N3A 111.1(8) . . ?
C8A N3A N2A 103.1(8) . . ?
C10A N4A U1A 138.4(6) . . ?
C11A N4A U1A 116.4(5) . . ?
C11A N4A C10A 104.1(7) . . ?
C10A N5A N6A 102.7(7) . . ?
N5A N6A H6A 125.0 . . ?
C11A N6A N5A 110.0(7) . . ?
C11A N6A H6A 125.0 . . ?
C7B N1B U1B 122.6(5) . . ?
C7B N1B C8B 104.5(7) . . ?
C8B N1B U1B 132.7(5) . . ?
N3B N2B H2B 124.2 . . ?
C7B N2B H2B 124.2 . . ?
C7B N2B N3B 111.6(7) . . ?
C8B N3B N2B 102.3(7) . . ?
C10B N4B U1B 138.6(6) . . ?
C10B N4B C11B 103.3(7) . . ?
C11B N4B U1B 118.1(5) . . ?
N6B N5B H5B 123.8 . . ?
C10B N5B H5B 123.8 . . ?
C10B N5B N6B 112.4(7) . . ?
C11B N6B N5B 101.7(7) . . ?
C9 N3X C8 121.1(17) . . ?
C7X N3X C8 115.7(17) . . ?
C7X N3X C9 122.6(16) . . ?
O1 C1 N1 125.4(9) . . ?
O1 C1 H1 117.3 . . ?
N1 C1 H1 117.3 . . ?
N1 C2 H2C 109.5 . . ?
N1 C2 H2D 109.5 . . ?
N1 C2 H2E 109.5 . . ?
H2C C2 H2D 109.5 . . ?
H2C C2 H2E 109.5 . . ?
H2D C2 H2E 109.5 . . ?
N1 C3 H3C 109.5 . . ?
N1 C3 H3D 109.5 . . ?
N1 C3 H3E 109.5 . . ?
H3C C3 H3D 109.5 . . ?
H3C C3 H3E 109.5 . . ?
H3D C3 H3E 109.5 . . ?
O2 C4 N2 126.4(10) . . ?
O2 C4 H4 116.8 . . ?
N2 C4 H4 116.8 . . ?
N2 C5 H5C 109.5 . . ?
N2 C5 H5D 109.5 . . ?
N2 C5 H5E 109.5 . . ?
H5C C5 H5D 109.5 . . ?
H5C C5 H5E 109.5 . . ?
H5D C5 H5E 109.5 . . ?
N2 C6 H6B 109.5 . . ?
N2 C6 H6C 109.5 . . ?
N2 C6 H6D 109.5 . . ?
H6B C6 H6C 109.5 . . ?
H6B C6 H6D 109.5 . . ?
H6C C6 H6D 109.5 . . ?
O3X C7 N3 120.0(19) . . ?
O3X C7 H7 120.0 . . ?
N3 C7 H7 120.0 . . ?
N3X C8 H8A 109.5 . . ?
N3X C8 H8B 109.5 . . ?
N3X C8 H8C 109.5 . . ?
H8A C8 H8B 109.5 . . ?
H8A C8 H8C 109.5 . . ?
H8B C8 H8C 109.5 . . ?
N3X C9 H9A 109.5 . . ?
N3X C9 H9B 109.5 . . ?
N3X C9 H9C 109.5 . . ?
H9A C9 H9B 109.5 . . ?
H9A C9 H9C 109.5 . . ?
H9B C9 H9C 109.5 . . ?
O4 C10 N4 125.3(11) . . ?
O4 C10 H10 117.4 . . ?
N4 C10 H10 117.4 . . ?
N4 C11 H11A 109.5 . . ?
N4 C11 H11B 109.5 . . ?
N4 C11 H11C 109.5 . . ?
H11A C11 H11B 109.5 . . ?
H11A C11 H11C 109.5 . . ?
H11B C11 H11C 109.5 . . ?
N4 C12 H12E 109.5 . . ?
N4 C12 H12F 109.5 . . ?
N4 C12 H12G 109.5 . . ?
H12E C12 H12F 109.5 . . ?
H12E C12 H12G 109.5 . . ?
H12F C12 H12G 109.5 . . ?
O3A C1A C2A 121.6(9) . . ?
O3A C1A C6A 121.5(9) . . ?
C2A C1A C6A 116.9(9) . . ?
C1A C2A H2AA 118.5 . . ?
C3A C2A C1A 122.9(10) . . ?
C3A C2A H2AA 118.5 . . ?
C2A C3A H3A 120.3 . . ?
C2A C3A C4A 119.4(10) . . ?
C4A C3A H3A 120.3 . . ?
C3A C4A H4A 120.3 . . ?
C5A C4A C3A 119.4(10) . . ?
C5A C4A H4A 120.3 . . ?
C4A C5A H5A 119.1 . . ?
C4A C5A C6A 121.7(10) . . ?
C6A C5A H5A 119.1 . . ?
C1A C6A C7A 120.9(8) . . ?
C5A C6A C1A 119.6(9) . . ?
C5A C6A C7A 119.1(9) . . ?
N1A C7A N2A 107.2(8) . . ?
N1A C7A C6A 129.2(8) . . ?
N2A C7A C6A 123.6(8) . . ?
N1A C8A C9A 123.7(8) . . ?
N3A C8A N1A 113.6(8) . . ?
N3A C8A C9A 122.7(8) . . ?
C8A C9A H9AA 109.2 . . ?
C8A C9A H9AB 109.2 . . ?
C8A C9A C10A 112.0(8) . . ?
H9AA C9A H9AB 107.9 . . ?
C10A C9A H9AA 109.2 . . ?
C10A C9A H9AB 109.2 . . ?
N4A C10A C9A 120.2(8) . . ?
N5A C10A N4A 113.0(8) . . ?
N5A C10A C9A 126.6(8) . . ?
N4A C11A C12A 119.4(7) . 2_665 ?
N6A C11A N4A 110.1(7) . . ?
N6A C11A C12A 130.5(8) . 2_665 ?
O4A C12A C11A 106.8(7) . 2_665 ?
O4A C12A H12A 110.4 . . ?
O4A C12A H12B 110.4 . . ?
C11A C12A H12A 110.4 2_665 . ?
C11A C12A H12B 110.4 2_665 . ?
H12A C12A H12B 108.6 . . ?
O3B C1B C2B 120.1(8) . . ?
O3B C1B C6B 121.0(8) . . ?
C2B C1B C6B 118.9(9) . . ?
C1B C2B H2BA 119.4 . . ?
C1B C2B C3B 121.1(9) . . ?
C3B C2B H2BA 119.4 . . ?
C2B C3B H3B 120.1 . . ?
C2B C3B C4B 119.9(10) . . ?
C4B C3B H3B 120.1 . . ?
C3B C4B H4B 119.8 . . ?
C5B C4B C3B 120.3(10) . . ?
C5B C4B H4B 119.8 . . ?
C4B C5B H5BA 119.9 . . ?
C4B C5B C6B 120.2(9) . . ?
C6B C5B H5BA 119.9 . . ?
C1B C6B C5B 119.4(9) . . ?
C1B C6B C7B 120.9(8) . . ?
C5B C6B C7B 119.6(8) . . ?
N1B C7B C6B 130.1(8) . . ?
N2B C7B N1B 107.4(7) . . ?
N2B C7B C6B 122.5(8) . . ?
N1B C8B C9B 124.7(8) . . ?
N3B C8B N1B 114.2(8) . . ?
N3B C8B C9B 121.0(8) . . ?
C8B C9B H9BA 108.8 . . ?
C8B C9B H9BB 108.8 . . ?
C8B C9B C10B 113.7(7) . . ?
H9BA C9B H9BB 107.7 . . ?
C10B C9B H9BA 108.8 . . ?
C10B C9B H9BB 108.8 . . ?
N4B C10B C9B 123.1(8) . . ?
N5B C10B N4B 109.0(8) . . ?
N5B C10B C9B 127.8(7) . . ?
N4B C11B C12B 118.3(7) . 2_566 ?
N6B C11B N4B 113.6(7) . . ?
N6B C11B C12B 128.1(8) . 2_566 ?
O4B C12B C11B 107.5(7) . 2_566 ?
O4B C12B H12C 110.2 . . ?
O4B C12B H12D 110.2 . . ?
C11B C12B H12C 110.2 2_566 . ?
C11B C12B H12D 110.2 2_566 . ?
H12C C12B H12D 108.5 . . ?
O3 C7X N3X 116.4(18) . . ?
O3 C7X H7X 121.8 . . ?
N3X C7X H7X 121.8 . . ?
N3 C8X H8XA 109.5 . . ?
N3 C8X H8XB 109.5 . . ?
N3 C8X H8XC 109.5 . . ?
H8XA C8X H8XB 109.5 . . ?
H8XA C8X H8XC 109.5 . . ?
H8XB C8X H8XC 109.5 . . ?
N3 C9X H9XA 109.5 . . ?
N3 C9X H9XB 109.5 . . ?
N3 C9X H9XC 109.5 . . ?
H9XA C9X H9XB 109.5 . . ?
H9XA C9X H9XC 109.5 . . ?
H9XB C9X H9XC 109.5 . . ?
N4 C11X H11D 109.5 . . ?
N4 C11X H11E 109.5 . . ?
N4 C11X H11F 109.5 . . ?
H11D C11X H11E 109.5 . . ?
H11D C11X H11F 109.5 . . ?
H11E C11X H11F 109.5 . . ?
N4 C12X H12H 109.5 . . ?
N4 C12X H12I 109.5 . . ?
N4 C12X H12J 109.5 . . ?
H12H C12X H12I 109.5 . . ?
H12H C12X H12J 109.5 . . ?
H12I C12X H12J 109.5 . . ?

loop_
_geom_bond_atom_site_label_1
_geom_bond_atom_site_label_2
_geom_bond_distance
_geom_bond_site_symmetry_2
_geom_bond_publ_flag
U1A U1A 3.9569(7) 2_665 yes
U1B U1B 3.9378(6) 2_566 yes
U1A O1A 1.770(6) . ?
U1A O2A 1.781(6) . ?
U1A O3A 2.237(6) . ?
U1A O4A 2.453(5) 2_665 ?
U1A O4A 2.317(5) . ?
U1A N1A 2.563(6) . ?
U1A N4A 2.506(7) . ?
U1B O1B 1.790(6) . ?
U1B O2B 1.783(5) . ?
U1B O3B 2.220(6) . ?
U1B O4B 2.440(6) 2_566 ?
U1B O4B 2.333(6) . ?
U1B N1B 2.593(7) . ?
U1B N4B 2.493(7) . ?
O1 C1 1.241(10) . ?
O2 C4 1.212(11) . ?
O3 C7X 1.217(10) . ?
O4 C10 1.244(11) . ?
O3A C1A 1.334(11) . ?
O4A C12A 1.416(9) . ?
O3B C1B 1.313(10) . ?
O4B C12B 1.414(9) . ?
O3X C7 1.206(10) . ?
N1 C1 1.320(11) . ?
N1 C2 1.445(12) . ?
N1 C3 1.470(11) . ?
N2 C4 1.315(11) . ?
N2 C5 1.462(11) . ?
N2 C6 1.452(12) . ?
N3 C7 1.459(10) . ?
N3 C8X 1.480(10) . ?
N3 C9X 1.487(10) . ?
N4 C10 1.287(12) . ?
N4 C11 1.463(11) . ?
N4 C12 1.456(11) . ?
N4 C11X 1.458(11) . ?
N4 C12X 1.457(10) . ?
N1A C7A 1.346(11) . ?
N1A C8A 1.373(11) . ?
N2A H2A 0.8800 . ?
N2A N3A 1.372(10) . ?
N2A C7A 1.358(11) . ?
N3A C8A 1.314(11) . ?
N4A C10A 1.360(10) . ?
N4A C11A 1.321(10) . ?
N5A N6A 1.379(9) . ?
N5A C10A 1.314(10) . ?
N6A H6A 0.8800 . ?
N6A C11A 1.303(10) . ?
N1B C7B 1.347(11) . ?
N1B C8B 1.376(10) . ?
N2B H2B 0.8800 . ?
N2B N3B 1.378(10) . ?
N2B C7B 1.345(10) . ?
N3B C8B 1.311(11) . ?
N4B C10B 1.339(10) . ?
N4B C11B 1.362(10) . ?
N5B H5B 0.8800 . ?
N5B N6B 1.350(10) . ?
N5B C10B 1.300(10) . ?
N6B C11B 1.329(10) . ?
N3X C8 1.485(10) . ?
N3X C9 1.482(10) . ?
N3X C7X 1.443(10) . ?
C1 H1 0.9500 . ?
C2 H2C 0.9800 . ?
C2 H2D 0.9800 . ?
C2 H2E 0.9800 . ?
C3 H3C 0.9800 . ?
C3 H3D 0.9800 . ?
C3 H3E 0.9800 . ?
C4 H4 0.9500 . ?
C5 H5C 0.9800 . ?
C5 H5D 0.9800 . ?
C5 H5E 0.9800 . ?
C6 H6B 0.9800 . ?
C6 H6C 0.9800 . ?
C6 H6D 0.9800 . ?
C7 H7 0.9500 . ?
C8 H8A 0.9800 . ?
C8 H8B 0.9800 . ?
C8 H8C 0.9800 . ?
C9 H9A 0.9800 . ?
C9 H9B 0.9800 . ?
C9 H9C 0.9800 . ?
C10 H10 0.9500 . ?
C11 H11A 0.9800 . ?
C11 H11B 0.9800 . ?
C11 H11C 0.9800 . ?
C12 H12E 0.9800 . ?
C12 H12F 0.9800 . ?
C12 H12G 0.9800 . ?
C1A C2A 1.392(13) . ?
C1A C6A 1.417(13) . ?
C2A H2AA 0.9500 . ?
C2A C3A 1.372(14) . ?
C3A H3A 0.9500 . ?
C3A C4A 1.394(15) . ?
C4A H4A 0.9500 . ?
C4A C5A 1.365(14) . ?
C5A H5A 0.9500 . ?
C5A C6A 1.394(13) . ?
C6A C7A 1.458(12) . ?
C8A C9A 1.478(12) . ?
C9A H9AA 0.9900 . ?
C9A H9AB 0.9900 . ?
C9A C10A 1.484(11) . ?
C11A C12A 1.511(11) 2_665 ?
C12A H12A 0.9900 . ?
C12A H12B 0.9900 . ?
C1B C2B 1.379(12) . ?
C1B C6B 1.398(12) . ?
C2B H2BA 0.9500 . ?
C2B C3B 1.382(13) . ?
C3B H3B 0.9500 . ?
C3B C4B 1.384(13) . ?
C4B H4B 0.9500 . ?
C4B C5B 1.360(13) . ?
C5B H5BA 0.9500 . ?
C5B C6B 1.413(12) . ?
C6B C7B 1.459(12) . ?
C8B C9B 1.485(12) . ?
C9B H9BA 0.9900 . ?
C9B H9BB 0.9900 . ?
C9B C10B 1.495(12) . ?
C11B C12B 1.493(11) 2_566 ?
C12B H12C 0.9900 . ?
C12B H12D 0.9900 . ?
C7X H7X 0.9500 . ?
C8X H8XA 0.9800 . ?
C8X H8XB 0.9800 . ?
C8X H8XC 0.9800 . ?
C9X H9XA 0.9800 . ?
C9X H9XB 0.9800 . ?
C9X H9XC 0.9800 . ?
C11X H11D 0.9800 . ?
C11X H11E 0.9800 . ?
C11X H11F 0.9800 . ?
C12X H12H 0.9800 . ?
C12X H12I 0.9800 . ?
C12X H12J 0.9800 . ?

loop_
_geom_hbond_atom_site_label_D
_geom_hbond_atom_site_label_H
_geom_hbond_atom_site_label_A
_geom_hbond_distance_DH
_geom_hbond_distance_HA
_geom_hbond_distance_DA
_geom_hbond_angle_DHA
_geom_hbond_site_symmetry_A
_geom_hbond_publ_flag
N2A H2A O3 0.88 1.83 2.694(16) 167.7 2_576 yes
N2A H2A O3X 0.88 1.93 2.799(17) 169.6 1_465 yes
N6A H6A O4 0.88 1.78 2.626(10) 161.3 1_554 yes
N2B H2B O1 0.88 1.93 2.770(10) 160.4 2_676 yes
N5B H5B O2 0.88 1.86 2.708(9) 160.4 . yes
C1 H1 N4B 0.95 2.64 3.447(12) 142.8 . yes
C3 H3C O2B 0.98 2.60 3.513(12) 155.0 . yes
C5 H5D O1A 0.98 2.59 3.283(12) 127.4 2_665 yes
C7 H7 O2A 0.95 2.64 3.55(2) 161.5 1_545 yes
C8 H8C O2A 0.98 2.47 3.45(2) 177.1 1_556 yes
C12 H12E O4B 0.98 2.59 3.39(4) 138.1 1_655 yes
C12 H12G O1B 0.98 2.63 3.44(3) 140.7 2_666 yes
C9A H9AB O3A 0.99 2.63 3.572(11) 159.3 2_565 yes
C9B H9BA O1B 0.99 2.40 3.382(10) 171.8 2_666 yes
C12B H12C N5A 0.99 2.70 3.501(12) 138.5 1_556 yes
C7X H7X O2A 0.95 2.41 3.30(2) 155.7 2_676 yes
C8X H8XA O2A 0.98 2.65 3.26(2) 120.5 2_665 yes
C9X H9XC O3X 0.98 2.49 3.19(3) 128.5 2_655 yes
C12X H12H O4B 0.98 2.44 3.41(4) 168.0 1_655 yes

loop_
_geom_torsion_atom_site_label_1
_geom_torsion_atom_site_label_2
_geom_torsion_atom_site_label_3
_geom_torsion_atom_site_label_4
_geom_torsion
_geom_torsion_site_symmetry_1
_geom_torsion_site_symmetry_2
_geom_torsion_site_symmetry_3
_geom_torsion_site_symmetry_4
_geom_torsion_publ_flag
U1A O3A C1A C2A -134.1(8) . . . . ?
U1A O3A C1A C6A 46.1(12) . . . . ?
U1A O4A C12A C11A 44.7(8) 2_665 . . 2_665 ?
U1A O4A C12A C11A -169.6(5) . . . 2_665 ?
U1A N1A C7A N2A 179.4(5) . . . . ?
U1A N1A C7A C6A -2.9(12) . . . . ?
U1A N1A C8A N3A -178.1(6) . . . . ?
U1A N1A C8A C9A 0.7(13) . . . . ?
U1A N4A C10A N5A 164.5(6) . . . . ?
U1A N4A C10A C9A -11.3(14) . . . . ?
U1A N4A C11A N6A -169.1(6) . . . . ?
U1A N4A C11A C12A 10.7(10) . . . 2_665 ?
U1B O3B C1B C2B 135.5(8) . . . . ?
U1B O3B C1B C6B -44.2(12) . . . . ?
U1B O4B C12B C11B -40.7(8) 2_566 . . 2_566 ?
U1B O4B C12B C11B 169.2(5) . . . 2_566 ?
U1B N1B C7B N2B -174.0(5) . . . . ?
U1B N1B C7B C6B 6.4(12) . . . . ?
U1B N1B C8B N3B 173.8(5) . . . . ?
U1B N1B C8B C9B -10.6(12) . . . . ?
U1B N4B C10B N5B 180.0(6) . . . . ?
U1B N4B C10B C9B 3.0(13) . . . . ?
U1B N4B C11B N6B -179.5(5) . . . . ?
U1B N4B C11B C12B -0.5(9) . . . 2_566 ?
O3A C1A C2A C3A 179.4(9) . . . . ?
O3A C1A C6A C5A -179.5(8) . . . . ?
O3A C1A C6A C7A 7.2(13) . . . . ?
O3B C1B C2B C3B -179.5(8) . . . . ?
O3B C1B C6B C5B -178.4(8) . . . . ?
O3B C1B C6B C7B -3.3(12) . . . . ?
N1A C8A C9A C10A -46.8(12) . . . . ?
N2A N3A C8A N1A -1.9(10) . . . . ?
N2A N3A C8A C9A 179.2(8) . . . . ?
N3A N2A C7A N1A -0.9(10) . . . . ?
N3A N2A C7A C6A -178.8(8) . . . . ?
N3A C8A C9A C10A 132.0(9) . . . . ?
N5A N6A C11A N4A 0.5(10) . . . . ?
N5A N6A C11A C12A -179.4(8) . . . 2_665 ?
N6A N5A C10A N4A 2.2(10) . . . . ?
N6A N5A C10A C9A 177.6(8) . . . . ?
N1B C8B C9B C10B 45.5(11) . . . . ?
N2B N3B C8B N1B -0.4(9) . . . . ?
N2B N3B C8B C9B -176.2(7) . . . . ?
N3B N2B C7B N1B -1.1(10) . . . . ?
N3B N2B C7B C6B 178.5(7) . . . . ?
N3B C8B C9B C10B -139.1(8) . . . . ?
N5B N6B C11B N4B -0.9(9) . . . . ?
N5B N6B C11B C12B -179.7(8) . . . 2_566 ?
N6B N5B C10B N4B 0.2(10) . . . . ?
N6B N5B C10B C9B 177.0(8) . . . . ?
C2 N1 C1 O1 3.0(16) . . . . ?
C3 N1 C1 O1 -179.2(10) . . . . ?
C5 N2 C4 O2 -178.7(10) . . . . ?
C6 N2 C4 O2 0.3(16) . . . . ?
C8 N3X C7X O3 7(4) . . . . ?
C9 N3X C7X O3 179(3) . . . . ?
C11 N4 C10 O4 16.2(19) . . . . ?
C12 N4 C10 O4 179(2) . . . . ?
C1A C2A C3A C4A -0.4(16) . . . . ?
C1A C6A C7A N1A -25.2(14) . . . . ?
C1A C6A C7A N2A 152.1(9) . . . . ?
C2A C1A C6A C5A 0.7(13) . . . . ?
C2A C1A C6A C7A -172.6(8) . . . . ?
C2A C3A C4A C5A 1.5(16) . . . . ?
C3A C4A C5A C6A -1.6(16) . . . . ?
C4A C5A C6A C1A 0.5(15) . . . . ?
C4A C5A C6A C7A 173.9(9) . . . . ?
C5A C6A C7A N1A 161.4(9) . . . . ?
C5A C6A C7A N2A -21.2(14) . . . . ?
C6A C1A C2A C3A -0.7(14) . . . . ?
C7A N1A C8A N3A 1.4(10) . . . . ?
C7A N1A C8A C9A -179.7(8) . . . . ?
C7A N2A N3A C8A 1.7(10) . . . . ?
C8A N1A C7A N2A -0.2(9) . . . . ?
C8A N1A C7A C6A 177.4(9) . . . . ?
C8A C9A C10A N4A 51.8(11) . . . . ?
C8A C9A C10A N5A -123.4(10) . . . . ?
C10A N4A C11A N6A 0.9(10) . . . . ?
C10A N4A C11A C12A -179.3(8) . . . 2_665 ?
C10A N5A N6A C11A -1.6(10) . . . . ?
C11A N4A C10A N5A -2.0(10) . . . . ?
C11A N4A C10A C9A -177.7(8) . . . . ?
C1B C2B C3B C4B -2.1(15) . . . . ?
C1B C6B C7B N1B 16.0(14) . . . . ?
C1B C6B C7B N2B -163.6(8) . . . . ?
C2B C1B C6B C5B 1.9(13) . . . . ?
C2B C1B C6B C7B 177.0(8) . . . . ?
C2B C3B C4B C5B 1.9(15) . . . . ?
C3B C4B C5B C6B 0.3(15) . . . . ?
C4B C5B C6B C1B -2.1(14) . . . . ?
C4B C5B C6B C7B -177.4(9) . . . . ?
C5B C6B C7B N1B -168.8(9) . . . . ?
C5B C6B C7B N2B 11.6(13) . . . . ?
C6B C1B C2B C3B 0.3(14) . . . . ?
C7B N1B C8B N3B -0.2(10) . . . . ?
C7B N1B C8B C9B 175.4(8) . . . . ?
C7B N2B N3B C8B 0.9(9) . . . . ?
C8B N1B C7B N2B 0.8(9) . . . . ?
C8B N1B C7B C6B -178.8(8) . . . . ?
C8B C9B C10B N4B -42.4(11) . . . . ?
C8B C9B C10B N5B 141.3(9) . . . . ?
C10B N4B C11B N6B 1.0(9) . . . . ?
C10B N4B C11B C12B 180.0(7) . . . 2_566 ?
C10B N5B N6B C11B 0.4(9) . . . . ?
C11B N4B C10B N5B -0.7(9) . . . . ?
C11B N4B C10B C9B -177.7(7) . . . . ?
C8X N3 C7 O3X 10(4) . . . . ?
C9X N3 C7 O3X 177(3) . . . . ?
C11X N4 C10 O4 -16.1(17) . . . . ?
C12X N4 C10 O4 179(2) . . . . ?
